data_4122054
loop_
_publ_author_name
'Wang, Zhixun'
'Wang, Yanzhao'
'Zhang, Liming'

_publ_section_title
;
 Soft propargylic deprotonation: designed ligand enables au-catalyzed
 isomerization of alkynes to 1,3-dienes.
;
_journal_issue 25
_journal_name_full 'Journal of the American Chemical Society'
_journal_page_first 8887
_journal_page_last 8890
_journal_paper_doi 10.1021/ja503909c
_journal_volume 136
_journal_year 2014
_chemical_formula_sum 'C43 H56 Au Cl F3 N2 O P'
_chemical_formula_weight 937.28
_chemical_name_systematic
; 
 ? 
;
_space_group_IT_number 2
_symmetry_cell_setting triclinic
_symmetry_space_group_name_Hall '-P 1'
_symmetry_space_group_name_H-M 'P -1'
_atom_sites_solution_hydrogens geom
_atom_sites_solution_primary direct
_atom_sites_solution_secondary difmap
_audit_creation_method SHELXL-97
_cell_angle_alpha 107.425(2)
_cell_angle_beta 92.766(2)
_cell_angle_gamma 116.936(2)
_cell_formula_units_Z 2
_cell_length_a 12.5918(5)
_cell_length_b 13.5842(5)
_cell_length_c 13.9675(5)
_cell_measurement_temperature 100(2)
_cell_volume 1984.13(14)
_computing_structure_refinement 'SHELXL-97 (Sheldrick, 2008)'
_computing_structure_solution 'SHELXS-97 (Sheldrick, 2008)'
_diffrn_ambient_temperature 100(2)
_diffrn_measured_fraction_theta_full 0.996
_diffrn_measured_fraction_theta_max 0.996
_diffrn_measurement_device_type 'Bruker Kappa apex II'
_diffrn_measurement_method 'omega scan'
_diffrn_radiation_monochromator graphite
_diffrn_radiation_source 'fine-focus sealed tube'
_diffrn_radiation_type MoK\a
_diffrn_radiation_wavelength 0.71073
_diffrn_reflns_av_R_equivalents 0.0306
_diffrn_reflns_av_sigmaI/netI 0.0513
_diffrn_reflns_limit_h_max 16
_diffrn_reflns_limit_h_min -16
_diffrn_reflns_limit_k_max 18
_diffrn_reflns_limit_k_min -18
_diffrn_reflns_limit_l_max 15
_diffrn_reflns_limit_l_min -18
_diffrn_reflns_number 18190
_diffrn_reflns_theta_full 28.36
_diffrn_reflns_theta_max 28.36
_diffrn_reflns_theta_min 1.85
_exptl_absorpt_coefficient_mu 3.865
_exptl_absorpt_correction_T_max 0.7457
_exptl_absorpt_correction_T_min 0.6318
_exptl_absorpt_correction_type multi-scan
_exptl_absorpt_process_details sadabs
_exptl_crystal_colour colorless
_exptl_crystal_density_diffrn 1.569
_exptl_crystal_density_method 'not measured'
_exptl_crystal_description block
_exptl_crystal_F_000 948
_exptl_crystal_size_max 0.15
_exptl_crystal_size_mid 0.10
_exptl_crystal_size_min 0.05
_refine_diff_density_max 0.900
_refine_diff_density_min -0.749
_refine_diff_density_rms 0.120
_refine_ls_extinction_method none
_refine_ls_goodness_of_fit_ref 0.987
_refine_ls_hydrogen_treatment constr
_refine_ls_matrix_type full
_refine_ls_number_parameters 473
_refine_ls_number_reflns 9888
_refine_ls_number_restraints 0
_refine_ls_restrained_S_all 0.987
_refine_ls_R_factor_all 0.0376
_refine_ls_R_factor_gt 0.0284
_refine_ls_shift/su_max 0.002
_refine_ls_shift/su_mean 0.000
_refine_ls_structure_factor_coef Fsqd
_refine_ls_weighting_details 'calc w=1/[\s^2^(Fo^2^)+(0.0233P)^2^+0.0000P] where P=(Fo^2^+2Fc^2^)/3'
_refine_ls_weighting_scheme calc
_refine_ls_wR_factor_gt 0.0539
_refine_ls_wR_factor_ref 0.0565
_reflns_number_gt 8610
_reflns_number_total 9888
_reflns_threshold_expression >2sigma(I)
_cod_data_source_file ja503909c_si_002.cif
_cod_data_source_block 08222013_0m
_cod_depositor_comments 'Adding full bibliography for 4122053--4122054.cif.'
_cod_original_cell_volume 1984.13(13)
_cod_original_sg_symbol_H-M P-1
_cod_database_code 4122054

loop_
_symmetry_equiv_pos_as_xyz
'x, y, z'
'-x, -y, -z'

loop_
_atom_site_label
_atom_site_type_symbol
_atom_site_fract_x
_atom_site_fract_y
_atom_site_fract_z
_atom_site_U_iso_or_equiv
_atom_site_adp_type
_atom_site_occupancy
_atom_site_symmetry_multiplicity
_atom_site_calc_flag
_atom_site_refinement_flags
Au1 Au 0.595419(10) 0.903370(10) 0.605192(9) 0.01155(4) Uani 1 1 d .
C2 C 0.3620(3) 0.9075(3) 0.7098(2) 0.0132(6) Uani 1 1 d .
C3 C 0.2377(3) 0.8528(3) 0.7399(2) 0.0163(6) Uani 1 1 d .
H3A H 0.1716 0.8053 0.6773 0.020 Uiso 1 1 calc R
H3B H 0.2355 0.7996 0.7761 0.020 Uiso 1 1 calc R
C4 C 0.4630(3) 0.9806(3) 0.8096(2) 0.0161(6) Uani 1 1 d .
H4A H 0.4621 0.9277 0.8456 0.019 Uiso 1 1 calc R
H4B H 0.5438 1.0166 0.7919 0.019 Uiso 1 1 calc R
C5 C 0.3642(3) 0.9913(3) 0.6549(2) 0.0150(6) Uani 1 1 d .
H5A H 0.4434 1.0266 0.6346 0.018 Uiso 1 1 calc R
H5B H 0.2987 0.9460 0.5918 0.018 Uiso 1 1 calc R
C6 C 0.2174(3) 0.9512(3) 0.8103(2) 0.0196(7) Uani 1 1 d .
H6 H 0.1363 0.9149 0.8289 0.024 Uiso 1 1 calc R
C7 C 0.3180(3) 1.0228(3) 0.9082(2) 0.0227(7) Uani 1 1 d .
H7A H 0.3154 0.9705 0.9454 0.027 Uiso 1 1 calc R
H7B H 0.3046 1.0858 0.9538 0.027 Uiso 1 1 calc R
C8 C 0.4429(3) 1.0785(3) 0.8807(2) 0.0197(6) Uani 1 1 d .
H8 H 0.5085 1.1248 0.9448 0.024 Uiso 1 1 calc R
C9 C 0.4457(3) 1.1613(3) 0.8247(3) 0.0213(7) Uani 1 1 d .
H9A H 0.4327 1.2247 0.8700 0.026 Uiso 1 1 calc R
H9B H 0.5264 1.1989 0.8072 0.026 Uiso 1 1 calc R
C10 C 0.3456(3) 1.0897(3) 0.7266(2) 0.0198(7) Uani 1 1 d .
H10 H 0.3477 1.1436 0.6903 0.024 Uiso 1 1 calc R
C11 C 0.2199(3) 1.0328(3) 0.7538(3) 0.0220(7) Uani 1 1 d .
H11A H 0.2049 1.0952 0.7981 0.026 Uiso 1 1 calc R
H11B H 0.1551 0.9866 0.6903 0.026 Uiso 1 1 calc R
C12 C 0.3014(3) 0.7070(2) 0.4947(2) 0.0123(6) Uani 1 1 d .
C13 C 0.3253(3) 0.6016(3) 0.4528(2) 0.0190(6) Uani 1 1 d .
H13A H 0.4136 0.6317 0.4549 0.023 Uiso 1 1 calc R
H13B H 0.3011 0.5532 0.4967 0.023 Uiso 1 1 calc R
C14 C 0.1640(3) 0.6606(3) 0.4887(2) 0.0185(6) Uani 1 1 d .
H14A H 0.1363 0.6147 0.5344 0.022 Uiso 1 1 calc R
H14B H 0.1482 0.7282 0.5123 0.022 Uiso 1 1 calc R
C15 C 0.3409(3) 0.7798(2) 0.4236(2) 0.0139(6) Uani 1 1 d .
H15A H 0.3271 0.8485 0.4486 0.017 Uiso 1 1 calc R
H15B H 0.4292 0.8103 0.4254 0.017 Uiso 1 1 calc R
C16 C 0.2532(3) 0.5248(3) 0.3423(2) 0.0246(7) Uani 1 1 d .
H16 H 0.2692 0.4567 0.3169 0.030 Uiso 1 1 calc R
C17 C 0.2940(3) 0.5996(3) 0.2733(2) 0.0225(7) Uani 1 1 d .
H17A H 0.3823 0.6304 0.2755 0.027 Uiso 1 1 calc R
H17B H 0.2490 0.5500 0.2013 0.027 Uiso 1 1 calc R
C18 C 0.2678(3) 0.7024(3) 0.3124(2) 0.0163(6) Uani 1 1 d .
H18 H 0.2936 0.7511 0.2680 0.020 Uiso 1 1 calc R
C19 C 0.1171(3) 0.4777(3) 0.3403(3) 0.0288(8) Uani 1 1 d .
H19A H 0.0692 0.4257 0.2695 0.035 Uiso 1 1 calc R
H19B H 0.0920 0.4304 0.3852 0.035 Uiso 1 1 calc R
C20 C 0.0926(3) 0.5815(3) 0.3779(2) 0.0222(7) Uani 1 1 d .
H20 H 0.0034 0.5503 0.3756 0.027 Uiso 1 1 calc R
C21 C 0.1313(3) 0.6544(3) 0.3087(2) 0.0200(7) Uani 1 1 d .
H21A H 0.1140 0.7210 0.3323 0.024 Uiso 1 1 calc R
H21B H 0.0846 0.6043 0.2372 0.024 Uiso 1 1 calc R
C22 C 0.3904(3) 0.7003(2) 0.6937(2) 0.0118(6) Uani 1 1 d .
C23 C 0.2741(3) 0.6215(3) 0.7007(2) 0.0152(6) Uani 1 1 d .
H23 H 0.2054 0.6221 0.6703 0.018 Uiso 1 1 calc R
C24 C 0.2555(3) 0.5422(3) 0.7504(2) 0.0177(6) Uani 1 1 d .
H24 H 0.1755 0.4887 0.7531 0.021 Uiso 1 1 calc R
C25 C 0.3565(3) 0.5431(3) 0.7960(2) 0.0183(6) Uani 1 1 d .
C26 C 0.4722(3) 0.6200(3) 0.7903(2) 0.0159(6) Uani 1 1 d .
H26 H 0.5401 0.6188 0.8214 0.019 Uiso 1 1 calc R
C27 C 0.4922(2) 0.6996(2) 0.7400(2) 0.0111(5) Uani 1 1 d .
C28 C 0.3423(3) 0.4620(3) 0.8533(3) 0.0323(9) Uani 1 1 d .
C29 C 0.6228(2) 0.7787(2) 0.7427(2) 0.0122(6) Uani 1 1 d .
C30 C 0.6812(3) 0.7388(2) 0.6694(2) 0.0139(6) Uani 1 1 d .
C31 C 0.8068(3) 0.8036(3) 0.6833(2) 0.0165(6) Uani 1 1 d .
H31 H 0.8474 0.7741 0.6370 0.020 Uiso 1 1 calc R
C32 C 0.8740(3) 0.9116(3) 0.7646(2) 0.0157(6) Uani 1 1 d .
H32 H 0.9599 0.9557 0.7722 0.019 Uiso 1 1 calc R
C33 C 0.8175(3) 0.9558(2) 0.8347(2) 0.0133(6) Uani 1 1 d .
C34 C 0.6918(3) 0.8858(3) 0.8237(2) 0.0133(6) Uani 1 1 d .
H34 H 0.6524 0.9124 0.8733 0.016 Uiso 1 1 calc R
C35 C 0.6461(3) 0.6266(3) 0.4930(2) 0.0182(6) Uani 1 1 d .
H35A H 0.6601 0.6966 0.4773 0.027 Uiso 1 1 calc R
H35B H 0.5826 0.5552 0.4381 0.027 Uiso 1 1 calc R
H35C H 0.7219 0.6226 0.4980 0.027 Uiso 1 1 calc R
C36 C 0.8364(3) 1.1487(3) 0.9080(2) 0.0169(6) Uani 1 1 d .
H36A H 0.7462 1.1077 0.8952 0.020 Uiso 1 1 calc R
H36B H 0.8608 1.1715 0.8483 0.020 Uiso 1 1 calc R
C37 C 0.8880(3) 1.2597(3) 1.0041(2) 0.0176(6) Uani 1 1 d .
H37 H 0.8582 1.2356 1.0628 0.021 Uiso 1 1 calc R
C38 C 1.0270(3) 1.3187(3) 1.0280(2) 0.0177(6) Uani 1 1 d .
H38A H 1.0604 1.3875 1.0934 0.021 Uiso 1 1 calc R
H38B H 1.0586 1.3481 0.9729 0.021 Uiso 1 1 calc R
C39 C 1.0696(3) 1.2323(3) 1.0368(2) 0.0171(6) Uani 1 1 d .
H39 H 1.0394 1.2064 1.0946 0.021 Uiso 1 1 calc R
C40 C 1.0122(3) 1.1236(3) 0.9385(2) 0.0155(6) Uani 1 1 d .
H40A H 1.0421 1.1470 0.8803 0.019 Uiso 1 1 calc R
H40B H 1.0376 1.0663 0.9450 0.019 Uiso 1 1 calc R
C41 C 0.8432(3) 1.3428(3) 0.9911(3) 0.0237(7) Uani 1 1 d .
H41A H 0.8758 1.4128 1.0543 0.036 Uiso 1 1 calc R
H41B H 0.7539 1.3018 0.9771 0.036 Uiso 1 1 calc R
H41C H 0.8712 1.3672 0.9336 0.036 Uiso 1 1 calc R
C42 C 1.2081(3) 1.2875(3) 1.0599(3) 0.0203(7) Uani 1 1 d .
H42A H 1.2303 1.2296 1.0679 0.030 Uiso 1 1 calc R
H42B H 1.2433 1.3572 1.1235 0.030 Uiso 1 1 calc R
H42C H 1.2397 1.3113 1.0030 0.030 Uiso 1 1 calc R
C43 C 0.9328(3) 0.7941(3) 0.4397(3) 0.0310(8) Uani 1 1 d .
C44 C 0.9013(3) 0.8546(3) 0.3840(3) 0.0322(8) Uani 1 1 d .
H44A H 0.8400 0.7963 0.3210 0.048 Uiso 1 1 calc R
H44B H 0.9743 0.9080 0.3663 0.048 Uiso 1 1 calc R
H44C H 0.8680 0.9004 0.4270 0.048 Uiso 1 1 calc R
Cl1 Cl 0.78471(7) 1.01107(7) 0.57712(6) 0.02160(16) Uani 1 1 d .
F1 F 0.3905(3) 0.3943(3) 0.8159(3) 0.0907(13) Uani 1 1 d .
F2 F 0.3936(3) 0.5202(3) 0.9517(2) 0.0901(12) Uani 1 1 d .
F3 F 0.22647(19) 0.3867(2) 0.84670(18) 0.0432(6) Uani 1 1 d .
N1 N 0.8791(2) 1.0668(2) 0.91717(19) 0.0145(5) Uani 1 1 d .
N2 N 0.9546(3) 0.7455(4) 0.4832(3) 0.0492(10) Uani 1 1 d .
O5 O 0.60795(18) 0.63426(17) 0.58857(16) 0.0178(5) Uani 1 1 d .
P1 P 0.40516(6) 0.80124(6) 0.62566(6) 0.01070(14) Uani 1 1 d .

loop_
_atom_site_aniso_label
_atom_site_aniso_U_11
_atom_site_aniso_U_22
_atom_site_aniso_U_33
_atom_site_aniso_U_23
_atom_site_aniso_U_13
_atom_site_aniso_U_12
Au1 0.00835(5) 0.01215(5) 0.01543(6) 0.00732(4) 0.00330(4) 0.00451(4)
C2 0.0120(13) 0.0144(14) 0.0146(15) 0.0072(12) 0.0031(11) 0.0062(12)
C3 0.0139(14) 0.0174(15) 0.0191(16) 0.0100(12) 0.0062(12) 0.0065(13)
C4 0.0149(14) 0.0184(15) 0.0160(16) 0.0060(12) 0.0005(12) 0.0093(13)
C5 0.0169(14) 0.0177(15) 0.0152(15) 0.0088(12) 0.0061(12) 0.0103(13)
C6 0.0186(15) 0.0258(17) 0.0226(17) 0.0110(14) 0.0135(13) 0.0150(14)
C7 0.0310(18) 0.0284(18) 0.0198(18) 0.0116(14) 0.0126(15) 0.0209(16)
C8 0.0208(15) 0.0224(16) 0.0148(16) 0.0039(13) 0.0015(13) 0.0118(14)
C9 0.0228(16) 0.0177(15) 0.0259(18) 0.0078(13) 0.0093(14) 0.0116(14)
C10 0.0233(16) 0.0198(16) 0.0230(18) 0.0104(13) 0.0099(14) 0.0138(14)
C11 0.0220(16) 0.0296(18) 0.0248(18) 0.0120(14) 0.0112(14) 0.0190(15)
C12 0.0137(13) 0.0098(13) 0.0129(15) 0.0056(11) 0.0031(11) 0.0045(11)
C13 0.0266(17) 0.0160(15) 0.0183(17) 0.0078(13) 0.0028(13) 0.0127(14)
C14 0.0110(14) 0.0255(16) 0.0158(16) 0.0096(13) 0.0032(12) 0.0051(13)
C15 0.0144(14) 0.0134(14) 0.0158(15) 0.0074(12) 0.0033(12) 0.0070(12)
C16 0.040(2) 0.0148(15) 0.0182(17) 0.0032(13) -0.0002(15) 0.0146(15)
C17 0.0286(18) 0.0216(16) 0.0172(17) 0.0056(13) 0.0043(14) 0.0131(15)
C18 0.0171(15) 0.0184(15) 0.0127(15) 0.0063(12) 0.0027(12) 0.0077(13)
C19 0.0306(19) 0.0173(16) 0.0182(18) 0.0063(14) -0.0041(14) -0.0034(15)
C20 0.0146(15) 0.0250(17) 0.0153(17) 0.0082(13) -0.0026(12) 0.0003(14)
C21 0.0155(15) 0.0241(16) 0.0170(17) 0.0090(13) -0.0008(12) 0.0065(13)
C22 0.0113(13) 0.0114(13) 0.0123(14) 0.0049(11) 0.0032(11) 0.0048(11)
C23 0.0108(13) 0.0175(15) 0.0190(16) 0.0095(12) 0.0022(12) 0.0065(12)
C24 0.0115(14) 0.0157(15) 0.0228(17) 0.0095(13) 0.0036(12) 0.0025(12)
C25 0.0168(15) 0.0185(15) 0.0200(17) 0.0110(13) 0.0037(13) 0.0066(13)
C26 0.0145(14) 0.0170(15) 0.0179(16) 0.0089(12) 0.0011(12) 0.0077(12)
C27 0.0106(13) 0.0123(13) 0.0098(14) 0.0033(11) 0.0017(11) 0.0056(11)
C28 0.0197(17) 0.032(2) 0.048(2) 0.0295(18) 0.0031(16) 0.0057(16)
C29 0.0089(13) 0.0142(14) 0.0169(15) 0.0089(12) 0.0002(11) 0.0066(11)
C30 0.0149(14) 0.0133(14) 0.0138(15) 0.0056(11) 0.0016(12) 0.0068(12)
C31 0.0133(14) 0.0159(14) 0.0232(17) 0.0079(13) 0.0069(12) 0.0086(12)
C32 0.0098(13) 0.0161(14) 0.0211(17) 0.0073(12) 0.0017(12) 0.0062(12)
C33 0.0119(13) 0.0117(13) 0.0149(15) 0.0057(11) -0.0005(11) 0.0045(12)
C34 0.0117(13) 0.0167(14) 0.0131(15) 0.0055(12) 0.0024(11) 0.0081(12)
C35 0.0157(14) 0.0154(15) 0.0169(16) 0.0015(12) 0.0030(12) 0.0050(13)
C36 0.0129(14) 0.0174(15) 0.0194(16) 0.0057(12) 0.0003(12) 0.0075(13)
C37 0.0159(15) 0.0181(15) 0.0174(16) 0.0061(12) 0.0037(12) 0.0074(13)
C38 0.0183(15) 0.0117(14) 0.0155(16) 0.0017(12) -0.0001(12) 0.0035(12)
C39 0.0152(14) 0.0165(15) 0.0158(16) 0.0052(12) 0.0002(12) 0.0054(13)
C40 0.0109(13) 0.0144(14) 0.0172(16) 0.0030(12) -0.0018(12) 0.0052(12)
C41 0.0224(16) 0.0162(15) 0.0273(19) 0.0009(13) 0.0011(14) 0.0099(14)
C42 0.0147(15) 0.0153(15) 0.0238(18) 0.0056(13) -0.0038(13) 0.0033(13)
C43 0.0204(17) 0.038(2) 0.042(2) 0.0173(18) 0.0175(17) 0.0171(17)
C44 0.0212(17) 0.041(2) 0.035(2) 0.0117(17) 0.0012(16) 0.0171(17)
Cl1 0.0113(3) 0.0258(4) 0.0341(5) 0.0209(4) 0.0085(3) 0.0077(3)
F1 0.088(2) 0.101(2) 0.189(4) 0.125(3) 0.090(3) 0.081(2)
F2 0.098(2) 0.0604(18) 0.0567(19) 0.0472(16) -0.0385(17) -0.0161(17)
F3 0.0265(11) 0.0460(14) 0.0611(16) 0.0440(13) 0.0074(11) 0.0058(11)
N1 0.0115(12) 0.0120(12) 0.0156(13) 0.0018(10) -0.0028(10) 0.0046(10)
N2 0.036(2) 0.075(3) 0.073(3) 0.052(2) 0.037(2) 0.039(2)
O5 0.0138(10) 0.0123(10) 0.0173(11) -0.0009(8) 0.0026(9) 0.0023(9)
P1 0.0078(3) 0.0113(3) 0.0130(4) 0.0060(3) 0.0017(3) 0.0036(3)

loop_
_atom_type_symbol
_atom_type_description
_atom_type_scat_dispersion_real
_atom_type_scat_dispersion_imag
_atom_type_scat_source
C C 0.0033 0.0016 'International Tables Vol C Tables 4.2.6.8 and 6.1.1.4'
H H 0.0000 0.0000 'International Tables Vol C Tables 4.2.6.8 and 6.1.1.4'
N N 0.0061 0.0033 'International Tables Vol C Tables 4.2.6.8 and 6.1.1.4'
O O 0.0106 0.0060 'International Tables Vol C Tables 4.2.6.8 and 6.1.1.4'
P P 0.1023 0.0942 'International Tables Vol C Tables 4.2.6.8 and 6.1.1.4'
Au Au -2.0133 8.8022 'International Tables Vol C Tables 4.2.6.8 and 6.1.1.4'
Cl Cl 0.1484 0.1585 'International Tables Vol C Tables 4.2.6.8 and 6.1.1.4'
F F 0.0171 0.0103 'International Tables Vol C Tables 4.2.6.8 and 6.1.1.4'

loop_
_geom_angle_atom_site_label_1
_geom_angle_atom_site_label_2
_geom_angle_atom_site_label_3
_geom_angle
P1 Au1 Cl1 176.38(3)
C3 C2 C5 108.9(2)
C3 C2 C4 108.2(2)
C5 C2 C4 108.8(2)
C3 C2 P1 116.6(2)
C5 C2 P1 108.10(19)
C4 C2 P1 106.07(19)
C6 C3 C2 110.0(2)
C6 C3 H3A 109.7
C2 C3 H3A 109.7
C6 C3 H3B 109.7
C2 C3 H3B 109.7
H3A C3 H3B 108.2
C8 C4 C2 110.6(2)
C8 C4 H4A 109.5
C2 C4 H4A 109.5
C8 C4 H4B 109.5
C2 C4 H4B 109.5
H4A C4 H4B 108.1
C10 C5 C2 110.0(2)
C10 C5 H5A 109.7
C2 C5 H5A 109.7
C10 C5 H5B 109.7
C2 C5 H5B 109.7
H5A C5 H5B 108.2
C7 C6 C11 109.7(3)
C7 C6 C3 109.6(3)
C11 C6 C3 109.5(2)
C7 C6 H6 109.3
C11 C6 H6 109.3
C3 C6 H6 109.3
C6 C7 C8 109.9(2)
C6 C7 H7A 109.7
C8 C7 H7A 109.7
C6 C7 H7B 109.7
C8 C7 H7B 109.7
H7A C7 H7B 108.2
C7 C8 C4 109.5(3)
C7 C8 C9 108.8(3)
C4 C8 C9 109.3(2)
C7 C8 H8 109.7
C4 C8 H8 109.7
C9 C8 H8 109.7
C10 C9 C8 109.3(3)
C10 C9 H9A 109.8
C8 C9 H9A 109.8
C10 C9 H9B 109.8
C8 C9 H9B 109.8
H9A C9 H9B 108.3
C9 C10 C5 110.8(3)
C9 C10 C11 109.9(3)
C5 C10 C11 108.6(3)
C9 C10 H10 109.2
C5 C10 H10 109.2
C11 C10 H10 109.2
C6 C11 C10 109.1(3)
C6 C11 H11A 109.9
C10 C11 H11A 109.9
C6 C11 H11B 109.9
C10 C11 H11B 109.9
H11A C11 H11B 108.3
C14 C12 C13 109.7(2)
C14 C12 C15 107.8(2)
C13 C12 C15 107.5(2)
C14 C12 P1 116.89(19)
C13 C12 P1 106.3(2)
C15 C12 P1 108.29(19)
C16 C13 C12 110.5(2)
C16 C13 H13A 109.5
C12 C13 H13A 109.5
C16 C13 H13B 109.5
C12 C13 H13B 109.5
H13A C13 H13B 108.1
C20 C14 C12 110.1(2)
C20 C14 H14A 109.6
C12 C14 H14A 109.6
C20 C14 H14B 109.6
C12 C14 H14B 109.6
H14A C14 H14B 108.2
C18 C15 C12 110.4(2)
C18 C15 H15A 109.6
C12 C15 H15A 109.6
C18 C15 H15B 109.6
C12 C15 H15B 109.6
H15A C15 H15B 108.1
C13 C16 C19 109.0(3)
C13 C16 C17 109.4(3)
C19 C16 C17 110.4(3)
C13 C16 H16 109.4
C19 C16 H16 109.4
C17 C16 H16 109.4
C18 C17 C16 108.7(2)
C18 C17 H17A 109.9
C16 C17 H17A 109.9
C18 C17 H17B 109.9
C16 C17 H17B 109.9
H17A C17 H17B 108.3
C17 C18 C21 109.8(3)
C17 C18 C15 109.0(3)
C21 C18 C15 110.1(2)
C17 C18 H18 109.3
C21 C18 H18 109.3
C15 C18 H18 109.3
C20 C19 C16 109.3(3)
C20 C19 H19A 109.8
C16 C19 H19A 109.8
C20 C19 H19B 109.8
C16 C19 H19B 109.8
H19A C19 H19B 108.3
C19 C20 C21 109.9(3)
C19 C20 C14 110.1(3)
C21 C20 C14 109.3(3)
C19 C20 H20 109.2
C21 C20 H20 109.2
C14 C20 H20 109.2
C20 C21 C18 109.2(3)
C20 C21 H21A 109.8
C18 C21 H21A 109.8
C20 C21 H21B 109.8
C18 C21 H21B 109.8
H21A C21 H21B 108.3
C23 C22 C27 118.4(3)
C23 C22 P1 118.9(2)
C27 C22 P1 122.6(2)
C24 C23 C22 122.3(3)
C24 C23 H23 118.8
C22 C23 H23 118.8
C25 C24 C23 118.5(3)
C25 C24 H24 120.7
C23 C24 H24 120.7
C26 C25 C24 120.3(3)
C26 C25 C28 118.8(3)
C24 C25 C28 120.9(3)
C25 C26 C27 121.8(3)
C25 C26 H26 119.1
C27 C26 H26 119.1
C26 C27 C22 118.6(3)
C26 C27 C29 115.3(3)
C22 C27 C29 126.1(2)
F2 C28 F1 107.5(4)
F2 C28 F3 107.1(3)
F1 C28 F3 104.6(3)
F2 C28 C25 112.4(3)
F1 C28 C25 111.9(3)
F3 C28 C25 112.9(3)
C34 C29 C30 119.0(3)
C34 C29 C27 120.6(2)
C30 C29 C27 119.9(2)
O5 C30 C31 124.0(3)
O5 C30 C29 116.7(2)
C31 C30 C29 119.3(3)
C30 C31 C32 120.6(3)
C30 C31 H31 119.7
C32 C31 H31 119.7
C33 C32 C31 121.1(3)
C33 C32 H32 119.5
C31 C32 H32 119.5
C32 C33 C34 117.8(3)
C32 C33 N1 124.3(3)
C34 C33 N1 118.0(2)
C29 C34 C33 122.1(3)
C29 C34 H34 118.9
C33 C34 H34 118.9
O5 C35 H35A 109.5
O5 C35 H35B 109.5
H35A C35 H35B 109.5
O5 C35 H35C 109.5
H35A C35 H35C 109.5
H35B C35 H35C 109.5
N1 C36 C37 112.2(2)
N1 C36 H36A 109.2
C37 C36 H36A 109.2
N1 C36 H36B 109.2
C37 C36 H36B 109.2
H36A C36 H36B 107.9
C41 C37 C36 110.7(3)
C41 C37 C38 112.3(3)
C36 C37 C38 109.3(2)
C41 C37 H37 108.2
C36 C37 H37 108.2
C38 C37 H37 108.2
C37 C38 C39 111.3(2)
C37 C38 H38A 109.4
C39 C38 H38A 109.4
C37 C38 H38B 109.4
C39 C38 H38B 109.4
H38A C38 H38B 108.0
C40 C39 C42 110.7(2)
C40 C39 C38 109.3(3)
C42 C39 C38 113.0(3)
C40 C39 H39 107.9
C42 C39 H39 107.9
C38 C39 H39 107.9
N1 C40 C39 111.5(2)
N1 C40 H40A 109.3
C39 C40 H40A 109.3
N1 C40 H40B 109.3
C39 C40 H40B 109.3
H40A C40 H40B 108.0
C37 C41 H41A 109.5
C37 C41 H41B 109.5
H41A C41 H41B 109.5
C37 C41 H41C 109.5
H41A C41 H41C 109.5
H41B C41 H41C 109.5
C39 C42 H42A 109.5
C39 C42 H42B 109.5
H42A C42 H42B 109.5
C39 C42 H42C 109.5
H42A C42 H42C 109.5
H42B C42 H42C 109.5
N2 C43 C44 178.4(4)
C43 C44 H44A 109.5
C43 C44 H44B 109.5
H44A C44 H44B 109.5
C43 C44 H44C 109.5
H44A C44 H44C 109.5
H44B C44 H44C 109.5
C33 N1 C40 115.2(2)
C33 N1 C36 112.5(2)
C40 N1 C36 111.6(2)
C30 O5 C35 115.3(2)
C22 P1 C2 104.61(13)
C22 P1 C12 106.83(13)
C2 P1 C12 114.78(13)
C22 P1 Au1 113.38(9)
C2 P1 Au1 108.98(9)
C12 P1 Au1 108.34(9)

loop_
_geom_bond_atom_site_label_1
_geom_bond_atom_site_label_2
_geom_bond_distance
Au1 P1 2.2446(7)
Au1 Cl1 2.2912(7)
C2 C3 1.541(4)
C2 C5 1.543(4)
C2 C4 1.550(4)
C2 P1 1.875(3)
C3 C6 1.538(4)
C3 H3A 0.9900
C3 H3B 0.9900
C4 C8 1.536(4)
C4 H4A 0.9900
C4 H4B 0.9900
C5 C10 1.533(4)
C5 H5A 0.9900
C5 H5B 0.9900
C6 C7 1.529(5)
C6 C11 1.531(4)
C6 H6 1.0000
C7 C8 1.532(4)
C7 H7A 0.9900
C7 H7B 0.9900
C8 C9 1.541(4)
C8 H8 1.0000
C9 C10 1.529(5)
C9 H9A 0.9900
C9 H9B 0.9900
C10 C11 1.540(4)
C10 H10 1.0000
C11 H11A 0.9900
C11 H11B 0.9900
C12 C14 1.537(4)
C12 C13 1.546(4)
C12 C15 1.551(4)
C12 P1 1.883(3)
C13 C16 1.529(4)
C13 H13A 0.9900
C13 H13B 0.9900
C14 C20 1.534(4)
C14 H14A 0.9900
C14 H14B 0.9900
C15 C18 1.540(4)
C15 H15A 0.9900
C15 H15B 0.9900
C16 C19 1.529(5)
C16 C17 1.545(4)
C16 H16 1.0000
C17 C18 1.528(4)
C17 H17A 0.9900
C17 H17B 0.9900
C18 C21 1.529(4)
C18 H18 1.0000
C19 C20 1.525(5)
C19 H19A 0.9900
C19 H19B 0.9900
C20 C21 1.529(4)
C20 H20 1.0000
C21 H21A 0.9900
C21 H21B 0.9900
C22 C23 1.398(4)
C22 C27 1.412(4)
C22 P1 1.840(3)
C23 C24 1.389(4)
C23 H23 0.9500
C24 C25 1.387(4)
C24 H24 0.9500
C25 C26 1.380(4)
C25 C28 1.499(4)
C26 C27 1.395(4)
C26 H26 0.9500
C27 C29 1.494(4)
C28 F2 1.316(5)
C28 F1 1.318(5)
C28 F3 1.327(4)
C29 C34 1.388(4)
C29 C30 1.408(4)
C30 O5 1.376(3)
C30 C31 1.386(4)
C31 C32 1.394(4)
C31 H31 0.9500
C32 C33 1.388(4)
C32 H32 0.9500
C33 C34 1.400(4)
C33 N1 1.420(4)
C34 H34 0.9500
C35 O5 1.431(3)
C35 H35A 0.9800
C35 H35B 0.9800
C35 H35C 0.9800
C36 N1 1.470(4)
C36 C37 1.521(4)
C36 H36A 0.9900
C36 H36B 0.9900
C37 C41 1.520(4)
C37 C38 1.526(4)
C37 H37 1.0000
C38 C39 1.526(4)
C38 H38A 0.9900
C38 H38B 0.9900
C39 C40 1.520(4)
C39 C42 1.524(4)
C39 H39 1.0000
C40 N1 1.462(4)
C40 H40A 0.9900
C40 H40B 0.9900
C41 H41A 0.9800
C41 H41B 0.9800
C41 H41C 0.9800
C42 H42A 0.9800
C42 H42B 0.9800
C42 H42C 0.9800
C43 N2 1.126(5)
C43 C44 1.444(5)
C44 H44A 0.9800
C44 H44B 0.9800
C44 H44C 0.9800

loop_
_geom_torsion_atom_site_label_1
_geom_torsion_atom_site_label_2
_geom_torsion_atom_site_label_3
_geom_torsion_atom_site_label_4
_geom_torsion
C5 C2 C3 C6 -58.6(3)
C4 C2 C3 C6 59.6(3)
P1 C2 C3 C6 178.9(2)
C3 C2 C4 C8 -59.2(3)
C5 C2 C4 C8 58.9(3)
P1 C2 C4 C8 175.0(2)
C3 C2 C5 C10 59.7(3)
C4 C2 C5 C10 -58.0(3)
P1 C2 C5 C10 -172.7(2)
C2 C3 C6 C7 -60.6(3)
C2 C3 C6 C11 59.7(3)
C11 C6 C7 C8 -60.4(3)
C3 C6 C7 C8 59.8(3)
C6 C7 C8 C4 -59.1(3)
C6 C7 C8 C9 60.4(3)
C2 C4 C8 C7 59.3(3)
C2 C4 C8 C9 -59.8(3)
C7 C8 C9 C10 -60.2(3)
C4 C8 C9 C10 59.4(3)
C8 C9 C10 C5 -59.7(3)
C8 C9 C10 C11 60.3(3)
C2 C5 C10 C9 59.4(3)
C2 C5 C10 C11 -61.3(3)
C7 C6 C11 C10 59.4(3)
C3 C6 C11 C10 -60.9(3)
C9 C10 C11 C6 -59.7(3)
C5 C10 C11 C6 61.6(3)
C14 C12 C13 C16 57.7(3)
C15 C12 C13 C16 -59.3(3)
P1 C12 C13 C16 -175.1(2)
C13 C12 C14 C20 -56.5(3)
C15 C12 C14 C20 60.3(3)
P1 C12 C14 C20 -177.6(2)
C14 C12 C15 C18 -58.7(3)
C13 C12 C15 C18 59.5(3)
P1 C12 C15 C18 173.98(19)
C12 C13 C16 C19 -59.9(3)
C12 C13 C16 C17 60.9(3)
C13 C16 C17 C18 -60.8(3)
C19 C16 C17 C18 59.1(3)
C16 C17 C18 C21 -59.8(3)
C16 C17 C18 C15 60.9(3)
C12 C15 C18 C17 -61.5(3)
C12 C15 C18 C21 59.0(3)
C13 C16 C19 C20 61.2(3)
C17 C16 C19 C20 -59.0(3)
C16 C19 C20 C21 59.5(3)
C16 C19 C20 C14 -61.0(3)
C12 C14 C20 C19 58.7(3)
C12 C14 C20 C21 -62.1(3)
C19 C20 C21 C18 -60.5(3)
C14 C20 C21 C18 60.5(3)
C17 C18 C21 C20 60.9(3)
C15 C18 C21 C20 -59.2(3)
C27 C22 C23 C24 -0.7(4)
P1 C22 C23 C24 179.7(2)
C22 C23 C24 C25 1.0(4)
C23 C24 C25 C26 -1.0(5)
C23 C24 C25 C28 178.2(3)
C24 C25 C26 C27 0.6(5)
C28 C25 C26 C27 -178.6(3)
C25 C26 C27 C22 -0.2(4)
C25 C26 C27 C29 178.7(3)
C23 C22 C27 C26 0.2(4)
P1 C22 C27 C26 179.8(2)
C23 C22 C27 C29 -178.5(3)
P1 C22 C27 C29 1.1(4)
C26 C25 C28 F2 63.4(4)
C24 C25 C28 F2 -115.8(4)
C26 C25 C28 F1 -57.6(5)
C24 C25 C28 F1 123.1(4)
C26 C25 C28 F3 -175.3(3)
C24 C25 C28 F3 5.4(5)
C26 C27 C29 C34 -87.7(3)
C22 C27 C29 C34 91.1(4)
C26 C27 C29 C30 84.6(3)
C22 C27 C29 C30 -96.6(3)
C34 C29 C30 O5 -177.7(3)
C27 C29 C30 O5 9.9(4)
C34 C29 C30 C31 3.9(4)
C27 C29 C30 C31 -168.5(3)
O5 C30 C31 C32 177.0(3)
C29 C30 C31 C32 -4.7(5)
C30 C31 C32 C33 1.3(5)
C31 C32 C33 C34 2.9(4)
C31 C32 C33 N1 -177.6(3)
C30 C29 C34 C33 0.3(4)
C27 C29 C34 C33 172.7(3)
C32 C33 C34 C29 -3.7(4)
N1 C33 C34 C29 176.8(3)
N1 C36 C37 C41 179.2(2)
N1 C36 C37 C38 55.1(3)
C41 C37 C38 C39 -177.9(3)
C36 C37 C38 C39 -54.7(3)
C37 C38 C39 C40 55.8(3)
C37 C38 C39 C42 179.6(3)
C42 C39 C40 N1 177.9(3)
C38 C39 C40 N1 -57.1(3)
C32 C33 N1 C40 -12.5(4)
C34 C33 N1 C40 167.0(3)
C32 C33 N1 C36 117.0(3)
C34 C33 N1 C36 -63.5(3)
C39 C40 N1 C33 -171.8(3)
C39 C40 N1 C36 58.3(3)
C37 C36 N1 C33 171.1(2)
C37 C36 N1 C40 -57.6(3)
C31 C30 O5 C35 -34.7(4)
C29 C30 O5 C35 147.0(3)
C23 C22 P1 C2 68.9(2)
C27 C22 P1 C2 -110.7(2)
C23 C22 P1 C12 -53.2(2)
C27 C22 P1 C12 127.2(2)
C23 C22 P1 Au1 -172.47(19)
C27 C22 P1 Au1 7.9(3)
C3 C2 P1 C22 -53.6(2)
C5 C2 P1 C22 -176.57(19)
C4 C2 P1 C22 66.8(2)
C3 C2 P1 C12 63.1(2)
C5 C2 P1 C12 -59.8(2)
C4 C2 P1 C12 -176.43(18)
C3 C2 P1 Au1 -175.19(19)
C5 C2 P1 Au1 61.9(2)
C4 C2 P1 Au1 -54.7(2)
C14 C12 P1 C22 76.3(2)
C13 C12 P1 C22 -46.5(2)
C15 C12 P1 C22 -161.81(18)
C14 C12 P1 C2 -39.2(3)
C13 C12 P1 C2 -162.02(18)
C15 C12 P1 C2 82.7(2)
C14 C12 P1 Au1 -161.22(19)
C13 C12 P1 Au1 75.94(19)
C15 C12 P1 Au1 -39.32(19)
Cl1 Au1 P1 C22 167.6(5)
Cl1 Au1 P1 C2 -76.3(5)
Cl1 Au1 P1 C12 49.2(5)
